data_2022691
loop_
_publ_author_name
'Boutebdja, Mehdi'
'Benarous, Nesrine'
'Boulkedid, Ahlem Linda'
'Lehleh, Asma'
'Beghidja, Adel'

_publ_section_title
;
 A new (monohydrate) form of 3,5-dicarboxyanilinium nitrate: crystal
 structure and Hirshfeld surface analysis
;
_journal_coeditor_code ZV2018
_journal_issue 12
_journal_name_full 'Acta Crystallographica Section E Crystallographic Communications'
_journal_paper_doi 10.1107/S2056989022010167
_journal_volume 78
_journal_year 2022
_chemical_formula_iupac 'C8 H8 N O4 +, N O3 -, H2 O'
_chemical_formula_moiety 'C8 H8 N O4 +, N O3 -, H2 O'
_chemical_formula_sum 'C8 H10 N2 O8'
_chemical_formula_weight 262.18
_chemical_name_systematic '3,5-Dicarboxyanilinium nitrate monohydrate'
_space_group_crystal_system monoclinic
_space_group_IT_number 14
_space_group_name_Hall '-P 2ybc'
_space_group_name_H-M_alt 'P 1 21/c 1'
_atom_sites_solution_hydrogens mixed
_atom_sites_solution_primary heavy
_atom_sites_solution_secondary other
_audit_creation_method
;
Olex2 1.5
(compiled 2022.04.07 svn.rca3783a0 for OlexSys, GUI svn.r6498)
;
_cell_angle_alpha 90
_cell_angle_beta 92.800(2)
_cell_angle_gamma 90
_cell_formula_units_Z 8
_cell_length_a 14.7026(4)
_cell_length_b 8.5449(2)
_cell_length_c 16.9929(4)
_cell_measurement_reflns_used 5578
_cell_measurement_temperature 298(2)
_cell_measurement_theta_max 28.91
_cell_measurement_theta_min 2.40
_cell_volume 2132.31(9)
_computing_cell_refinement
;
SAINT (Bruker, 2014)
;
_computing_data_collection
;
<i>BIS</i> (Bruker, 2014),  APEX2 (Bruker, 2014)
;
_computing_data_reduction
;
SAINT (Bruker, 2014)
;
_computing_molecular_graphics
;
<i>OLEX2</i> (Dolomanov <i>et al.</i>,  2009)
;
_computing_publication_material
;
<i>OLEX2</i> (Dolomanov <i>et al.</i>,  2009)
;
_computing_structure_refinement
;
<i>SHELXL2018/3</i> (Sheldrick, 2015b)
;
_computing_structure_solution
;
SHELXT (Sheldrick, 2015a)
;
_diffrn_ambient_temperature 298(2)
_diffrn_measured_fraction_theta_full 0.999
_diffrn_measured_fraction_theta_max 0.999
_diffrn_measurement_device 'Four-circle diffractometer'
_diffrn_measurement_device_type 'Bruker APEXII CCD'
_diffrn_measurement_method '\f and \w scans'
_diffrn_measurement_specimen_support 'MiTeGen micromount'
_diffrn_radiation_monochromator 'mirror optics'
_diffrn_radiation_type MoK\a
_diffrn_radiation_wavelength 0.71073
_diffrn_reflns_av_R_equivalents 0.0687
_diffrn_reflns_av_unetI/netI 0.0559
_diffrn_reflns_limit_h_max 19
_diffrn_reflns_limit_h_min -18
_diffrn_reflns_limit_k_max 10
_diffrn_reflns_limit_k_min -11
_diffrn_reflns_limit_l_max 20
_diffrn_reflns_limit_l_min -22
_diffrn_reflns_number 20897
_diffrn_reflns_theta_full 25.242
_diffrn_reflns_theta_max 27.484
_diffrn_reflns_theta_min 2.400
_diffrn_source_current 30.0
_diffrn_source_power 1.5
_diffrn_source_voltage 50.0
_diffrn_standards_number 0
_exptl_absorpt_coefficient_mu 0.149
_exptl_absorpt_correction_T_max 0.7461
_exptl_absorpt_correction_T_min 0.6272
_exptl_absorpt_correction_type multi-scan
_exptl_absorpt_process_details
;
(SADABS; Bruker, 2014)
;
_exptl_crystal_colour colorless
_exptl_crystal_density_diffrn 1.633
_exptl_crystal_description plate
_exptl_crystal_F_000 1088
_exptl_crystal_size_max 0.14
_exptl_crystal_size_mid 0.12
_exptl_crystal_size_min 0.1
_refine_diff_density_max 0.378
_refine_diff_density_min -0.358
_refine_ls_extinction_method none
_refine_ls_goodness_of_fit_ref 1.018
_refine_ls_hydrogen_treatment mixed
_refine_ls_matrix_type full
_refine_ls_number_parameters 368
_refine_ls_number_reflns 4881
_refine_ls_number_restraints 0
_refine_ls_restrained_S_all 1.018
_refine_ls_R_factor_all 0.0667
_refine_ls_R_factor_gt 0.0477
_refine_ls_shift/su_max 0.001
_refine_ls_shift/su_mean 0.000
_refine_ls_structure_factor_coef Fsqd
_refine_ls_weighting_details 'w=1/[\s^2^(Fo^2^)+(0.0742P)^2^+0.5757P] where P=(Fo^2^+2Fc^2^)/3'
_refine_ls_weighting_scheme calc
_refine_ls_wR_factor_gt 0.1279
_refine_ls_wR_factor_ref 0.1423
_reflns_number_gt 3653
_reflns_number_total 4881
_reflns_threshold_expression 'I > 2\s(I)'
_cod_data_source_file zv2018sup1.cif
_cod_data_source_block I
_cod_database_code 2022691
_shelx_space_group_comment
;
The symmetry employed for this shelxl refinement is uniquely defined
by the following loop, which should always be used as a source of
symmetry information in preference to the above space-group names.
They are only intended as comments.
;
_shelx_estimated_absorpt_t_min 0.979
_shelx_estimated_absorpt_t_max 0.985

loop_
_space_group_symop_operation_xyz
'x, y, z'
'-x, y+1/2, -z+1/2'
'-x, -y, -z'
'x, -y-1/2, z-1/2'

loop_
_atom_site_type_symbol
_atom_site_label
_atom_site_fract_x
_atom_site_fract_y
_atom_site_fract_z
_atom_site_U_iso_or_equiv
_atom_site_adp_type
_atom_site_calc_flag
_atom_site_occupancy
_atom_site_disorder_assembly
_atom_site_disorder_group
N N1B 0.67893(13) 0.3682(2) 0.28611(10) 0.0301(4) Uani d 1 . .
O O1A 0.82519(13) 1.17198(18) 0.43486(9) 0.0423(4) Uani d 1 . .
O O2W 0.58027(15) -0.0690(2) 0.65998(12) 0.0603(5) Uani d 1 . .
H H2WA 0.546(3) -0.012(5) 0.622(2) 0.090 Uiso d 1 . .
H H2WB 0.615(3) -0.127(4) 0.631(2) 0.090 Uiso d 1 . .
O O3A 0.97439(10) 1.86406(16) 0.43414(8) 0.0346(3) Uani d 1 . .
H H3A 0.9913(18) 1.922(3) 0.3898(16) 0.052 Uiso d 1 . .
O O2A 0.78909(12) 1.14271(17) 0.56010(9) 0.0452(4) Uani d 1 . .
O O4A 0.92628(11) 1.69085(17) 0.34332(8) 0.0396(4) Uani d 1 . .
O O3B 0.56209(12) 0.38877(19) 0.62141(9) 0.0465(4) Uani d 1 . .
H H3B 0.539(2) 0.324(4) 0.6536(18) 0.070 Uiso d 1 . .
O O1B 0.70854(12) 0.86590(18) 0.53880(9) 0.0418(4) Uani d 1 . .
O O4B 0.55015(15) 0.17909(18) 0.54420(10) 0.0574(5) Uani d 1 . .
O O2B 0.75437(11) 0.88596(16) 0.41625(8) 0.0362(3) Uani d 1 . .
O O6A 1.10763(13) 1.85507(18) 0.24130(10) 0.0503(4) Uani d 1 . .
O O5A 1.03844(10) 2.02758(17) 0.30967(9) 0.0380(4) Uani d 1 . .
O O7A 1.18270(10) 2.05003(17) 0.29317(9) 0.0389(4) Uani d 1 . .
O O1W 0.49992(10) 0.22720(19) 0.73709(9) 0.0357(3) Uani d 1 . .
H H1WA 0.4800(19) 0.284(3) 0.7699(16) 0.053 Uiso d 1 . .
H H1WB 0.4622(19) 0.147(3) 0.7312(15) 0.053 Uiso d 1 . .
O O7B 0.70536(11) -0.14901(17) 0.22552(10) 0.0450(4) Uani d 1 . .
O O5B 0.76172(10) 0.07156(17) 0.26536(9) 0.0403(4) Uani d 1 . .
O O6B 0.62322(10) 0.01340(18) 0.28938(9) 0.0410(4) Uani d 1 . .
N N2A 1.11052(12) 1.97532(18) 0.28112(9) 0.0295(4) Uani d 1 . .
N N2B 0.69618(11) -0.02251(18) 0.25969(10) 0.0299(4) Uani d 1 . .
C C1A 0.82076(13) 1.2200(2) 0.50630(11) 0.0254(4) Uani d 1 . .
C C2A 0.85560(12) 1.3807(2) 0.52255(10) 0.0225(4) Uani d 1 . .
C C3A 0.88063(11) 1.4777(2) 0.46159(10) 0.0218(4) Uani d 1 . .
H H3AA 0.876949 1.441662 0.409886 0.026 Uiso calc 1 . .
C C4A 0.91116(11) 1.62859(19) 0.47816(10) 0.0206(3) Uani d 1 . .
C C8A 0.93717(12) 1.7299(2) 0.41105(10) 0.0244(4) Uani d 1 . .
C C5A 0.91825(12) 1.68168(19) 0.55568(10) 0.0219(3) Uani d 1 . .
H H5A 0.939205 1.782250 0.567040 0.026 Uiso calc 1 . .
C C6A 0.89382(11) 1.5833(2) 0.61539(10) 0.0212(3) Uani d 1 . .
N N1A 0.90040(13) 1.6379(2) 0.69669(9) 0.0267(3) Uani d 1 . .
C C7A 0.86173(12) 1.4334(2) 0.59991(10) 0.0230(4) Uani d 1 . .
H H7A 0.844537 1.369037 0.640745 0.028 Uiso calc 1 . .
C C8B 0.57193(14) 0.3132(2) 0.55560(12) 0.0321(4) Uani d 1 . .
C C4B 0.61297(13) 0.4121(2) 0.49363(11) 0.0268(4) Uani d 1 . .
C C3B 0.64094(13) 0.5653(2) 0.51020(11) 0.0261(4) Uani d 1 . .
H H3BA 0.633618 0.607888 0.559853 0.031 Uiso calc 1 . .
C C2B 0.67981(12) 0.6536(2) 0.45190(11) 0.0236(4) Uani d 1 . .
C C1B 0.71606(12) 0.8134(2) 0.46854(11) 0.0254(4) Uani d 1 . .
C C7B 0.69130(12) 0.5897(2) 0.37756(10) 0.0244(4) Uani d 1 . .
H H7B 0.716729 0.648905 0.338290 0.029 Uiso calc 1 . .
C C6B 0.66436(12) 0.4375(2) 0.36321(10) 0.0240(4) Uani d 1 . .
C C5B 0.62522(13) 0.3476(2) 0.42002(11) 0.0271(4) Uani d 1 . .
H H5B 0.607314 0.245226 0.409039 0.033 Uiso calc 1 . .
H H1B 0.7317(17) 0.954(3) 0.5397(14) 0.041 Uiso d 1 . .
H H1BA 0.7200(16) 0.426(3) 0.2570(13) 0.033 Uiso d 1 . .
H H1BB 0.7054(15) 0.273(3) 0.2872(13) 0.033 Uiso d 1 . .
H H1BC 0.6263(18) 0.350(3) 0.2638(13) 0.033 Uiso d 1 . .
H H1AA 0.9473(17) 1.618(3) 0.7214(13) 0.033 Uiso d 1 . .
H H1AB 0.8549(16) 1.593(3) 0.7224(13) 0.033 Uiso d 1 . .
H H1AC 0.8850(15) 1.734(3) 0.7023(13) 0.033 Uiso d 1 . .
H H1A 0.804(3) 1.090(5) 0.433(2) 0.087(12) Uiso d 1 . .

loop_
_atom_site_aniso_label
_atom_site_aniso_U_11
_atom_site_aniso_U_22
_atom_site_aniso_U_33
_atom_site_aniso_U_12
_atom_site_aniso_U_13
_atom_site_aniso_U_23
N1B 0.0342(9) 0.0260(9) 0.0305(9) -0.0018(7) 0.0048(7) -0.0073(7)
O1A 0.0685(11) 0.0235(8) 0.0348(8) -0.0118(7) 0.0009(7) -0.0098(6)
O2W 0.0750(14) 0.0476(11) 0.0614(12) 0.0152(9) 0.0353(10) 0.0080(9)
O3A 0.0509(9) 0.0253(7) 0.0279(7) -0.0142(6) 0.0051(6) 0.0020(6)
O2A 0.0679(11) 0.0298(8) 0.0381(8) -0.0217(7) 0.0046(7) 0.0034(6)
O4A 0.0628(10) 0.0343(8) 0.0219(7) -0.0123(7) 0.0033(6) 0.0008(6)
O3B 0.0690(11) 0.0400(9) 0.0318(8) -0.0176(8) 0.0154(7) 0.0013(7)
O1B 0.0616(10) 0.0277(8) 0.0375(8) -0.0182(7) 0.0179(7) -0.0130(6)
O4B 0.0931(14) 0.0302(9) 0.0507(10) -0.0227(8) 0.0230(9) 0.0021(7)
O2B 0.0534(9) 0.0237(7) 0.0320(7) -0.0118(6) 0.0081(6) -0.0002(5)
O6A 0.0677(12) 0.0278(8) 0.0560(10) 0.0005(7) 0.0081(8) -0.0119(7)
O5A 0.0419(8) 0.0315(8) 0.0419(8) 0.0004(6) 0.0170(6) 0.0065(6)
O7A 0.0353(8) 0.0388(8) 0.0425(9) -0.0050(6) 0.0013(6) 0.0046(6)
O1W 0.0359(8) 0.0355(8) 0.0365(8) -0.0048(6) 0.0102(6) -0.0007(6)
O7B 0.0558(10) 0.0263(8) 0.0541(10) 0.0004(7) 0.0153(8) -0.0108(7)
O5B 0.0417(9) 0.0335(8) 0.0467(9) -0.0101(6) 0.0127(7) -0.0036(6)
O6B 0.0338(8) 0.0393(8) 0.0508(9) 0.0046(6) 0.0117(7) -0.0038(7)
N2A 0.0394(9) 0.0220(8) 0.0273(8) -0.0009(7) 0.0050(6) 0.0059(6)
N2B 0.0354(9) 0.0247(8) 0.0298(8) 0.0019(7) 0.0050(6) 0.0011(6)
C1A 0.0306(9) 0.0202(9) 0.0254(9) -0.0024(7) 0.0009(7) -0.0008(7)
C2A 0.0251(9) 0.0176(8) 0.0248(9) -0.0016(6) 0.0005(6) 0.0004(6)
C3A 0.0233(8) 0.0218(8) 0.0202(8) -0.0007(6) -0.0006(6) -0.0023(6)
C4A 0.0219(8) 0.0199(8) 0.0202(8) 0.0008(6) 0.0012(6) 0.0019(6)
C8A 0.0286(9) 0.0210(9) 0.0236(9) -0.0010(7) 0.0022(7) 0.0024(7)
C5A 0.0253(9) 0.0166(8) 0.0236(8) -0.0017(6) 0.0007(6) -0.0017(6)
C6A 0.0229(8) 0.0219(8) 0.0188(8) 0.0020(6) 0.0013(6) -0.0025(6)
N1A 0.0345(9) 0.0258(8) 0.0200(8) -0.0003(7) 0.0030(6) -0.0031(6)
C7A 0.0267(9) 0.0198(8) 0.0227(8) -0.0010(7) 0.0032(7) 0.0011(6)
C8B 0.0361(11) 0.0265(10) 0.0339(10) -0.0055(8) 0.0040(8) 0.0051(8)
C4B 0.0291(9) 0.0212(9) 0.0303(9) -0.0025(7) 0.0017(7) 0.0032(7)
C3B 0.0282(9) 0.0232(9) 0.0273(9) -0.0019(7) 0.0038(7) -0.0018(7)
C2B 0.0230(9) 0.0189(8) 0.0288(9) -0.0012(7) 0.0010(7) -0.0017(7)
C1B 0.0281(9) 0.0206(8) 0.0277(9) 0.0000(7) 0.0027(7) -0.0018(7)
C7B 0.0280(9) 0.0189(9) 0.0264(9) -0.0001(7) 0.0034(7) 0.0010(7)
C6B 0.0247(9) 0.0219(9) 0.0254(9) -0.0004(7) 0.0003(7) -0.0033(7)
C5B 0.0300(9) 0.0187(8) 0.0324(10) -0.0045(7) 0.0005(7) -0.0009(7)

loop_
_atom_type_symbol
_atom_type_description
_atom_type_scat_dispersion_real
_atom_type_scat_dispersion_imag
_atom_type_scat_source
C C 0.0033 0.0016 'International Tables Vol C Tables 4.2.6.8 and 6.1.1.4'
H H 0.0000 0.0000 'International Tables Vol C Tables 4.2.6.8 and 6.1.1.4'
N N 0.0061 0.0033 'International Tables Vol C Tables 4.2.6.8 and 6.1.1.4'
O O 0.0106 0.0060 'International Tables Vol C Tables 4.2.6.8 and 6.1.1.4'

loop_
_geom_angle_atom_site_label_1
_geom_angle_atom_site_label_2
_geom_angle_atom_site_label_3
_geom_angle_site_symmetry_1
_geom_angle_site_symmetry_3
_geom_angle
_geom_angle_publ_flag
C6B N1B H1BA . . 112.8(13) ?
C6B N1B H1BB . . 115.3(14) ?
C6B N1B H1BC . . 107.5(15) ?
H1BA N1B H1BB . . 101.1(19) ?
H1BA N1B H1BC . . 117(2) ?
H1BB N1B H1BC . . 103(2) ?
C1A O1A H1A . . 107(3) ?
H2WA O2W H2WB . . 103(3) ?
C8A O3A H3A . . 109.6(16) ?
C8B O3B H3B . . 107(2) ?
C1B O1B H1B . . 106.3(17) ?
H1WA O1W H1WB . . 107(3) ?
O6A N2A O5A . . 119.84(18) ?
O6A N2A O7A . . 121.63(17) ?
O7A N2A O5A . . 118.51(16) ?
O7B N2B O5B . . 119.63(16) ?
O7B N2B O6B . . 121.39(17) ?
O6B N2B O5B . . 118.97(16) ?
O1A C1A C2A . . 115.93(16) ?
O2A C1A O1A . . 124.42(17) yes
O2A C1A C2A . . 119.64(16) ?
C3A C2A C1A . . 120.90(16) ?
C7A C2A C1A . . 118.78(15) ?
C7A C2A C3A . . 120.32(16) ?
C2A C3A H3AA . . 120.1 ?
C4A C3A C2A . . 119.79(15) ?
C4A C3A H3AA . . 120.1 ?
C3A C4A C8A . . 118.33(15) ?
C3A C4A C5A . . 120.17(15) ?
C5A C4A C8A . . 121.49(15) ?
O3A C8A C4A . . 113.16(15) ?
O4A C8A O3A . . 124.00(16) yes
O4A C8A C4A . . 122.84(16) ?
C4A C5A H5A . . 120.4 ?
C6A C5A C4A . . 119.17(15) ?
C6A C5A H5A . . 120.4 ?
C5A C6A N1A . . 119.66(15) ?
C5A C6A C7A . . 121.50(15) ?
C7A C6A N1A . . 118.84(15) ?
C6A N1A H1AA . . 116.1(16) ?
C6A N1A H1AB . . 107.9(14) ?
C6A N1A H1AC . . 114.0(15) ?
H1AA N1A H1AB . . 107(2) ?
H1AA N1A H1AC . . 112(2) ?
H1AB N1A H1AC . . 98(2) ?
C2A C7A H7A . . 120.5 ?
C6A C7A C2A . . 119.04(16) ?
C6A C7A H7A . . 120.5 ?
O3B C8B C4B . . 112.86(16) ?
O2B C1B O1B . . 123.59(17) yes
O4B C8B O3B . . 124.69(18) yes
O4B C8B C4B . . 122.45(18) ?
C3B C4B C8B . . 120.73(17) ?
C5B C4B C8B . . 118.98(16) ?
C5B C4B C3B . . 120.27(16) ?
C4B C3B H3BA . . 120.3 ?
C2B C3B C4B . . 119.49(17) ?
C2B C3B H3BA . . 120.3 ?
C3B C2B C1B . . 121.24(16) ?
C3B C2B C7B . . 120.38(16) ?
C7B C2B C1B . . 118.24(16) ?
O1B C1B C2B . . 116.78(16) ?
O2B C1B C2B . . 119.57(16) ?
C2B C7B H7B . . 120.6 ?
C6B C7B C2B . . 118.89(16) ?
C6B C7B H7B . . 120.6 ?
C7B C6B N1B . . 119.14(16) ?
C7B C6B C5B . . 121.83(16) ?
C5B C6B N1B . . 119.03(16) ?
C4B C5B H5B . . 120.4 ?
C6B C5B C4B . . 119.13(16) ?
C6B C5B H5B . . 120.4 ?

loop_
_geom_bond_atom_site_label_1
_geom_bond_atom_site_label_2
_geom_bond_site_symmetry_2
_geom_bond_distance
_geom_bond_publ_flag
C6A N1A . 1.457(2) yes
N1B H1BA . 0.94(2) ?
N1B H1BB . 0.90(2) ?
N1B H1BC . 0.86(3) ?
O1A C1A . 1.286(2) yes
O2A C1A . 1.237(2) yes
O1A H1A . 0.77(4) ?
O2W H2WA . 0.93(4) ?
O2W H2WB . 0.88(4) ?
O3A H3A . 0.94(3) ?
O3A C8A . 1.322(2) yes
O4A C8A . 1.202(2) yes
N1B C6B . 1.463(2) yes
O1B C1B . 1.285(2) yes
O2B C1B . 1.241(2) yes
O3B H3B . 0.86(3) ?
O3B C8B . 1.305(2) yes
O1B H1B . 0.82(3) ?
O4B C8B . 1.203(2) yes
O6A N2A . 1.230(2) ?
O5A N2A . 1.268(2) ?
O7A N2A . 1.247(2) ?
O1W H1WA . 0.81(3) ?
O1W H1WB . 0.88(3) ?
O7B N2B . 1.237(2) ?
O5B N2B . 1.255(2) ?
O6B N2B . 1.246(2) ?
C1A C2A . 1.486(2) ?
C2A C3A . 1.390(2) ?
C2A C7A . 1.388(2) ?
C3A H3AA . 0.9300 ?
C3A C4A . 1.390(2) ?
C4A C8A . 1.496(2) ?
C4A C5A . 1.392(2) ?
C5A H5A . 0.9300 ?
C5A C6A . 1.379(2) ?
C6A C7A . 1.386(2) ?
N1A H1AA . 0.81(3) ?
N1A H1AB . 0.90(2) ?
N1A H1AC . 0.86(2) ?
C7A H7A . 0.9300 ?
C8B C4B . 1.499(2) ?
C4B C3B . 1.397(3) ?
C4B C5B . 1.386(3) ?
C3B H3BA . 0.9300 ?
C3B C2B . 1.390(2) ?
C2B C1B . 1.488(2) ?
C2B C7B . 1.394(2) ?
C7B H7B . 0.9300 ?
C7B C6B . 1.378(2) ?
C6B C5B . 1.381(2) ?
C5B H5B . 0.9300 ?

loop_
_geom_hbond_atom_site_label_D
_geom_hbond_atom_site_label_H
_geom_hbond_atom_site_label_A
_geom_hbond_site_symmetry_A
_geom_hbond_distance_DH
_geom_hbond_distance_HA
_geom_hbond_distance_DA
_geom_hbond_angle_DHA
_geom_hbond_publ_flag
O2W H2WA O4B . 0.93(4) 2.11(4) 2.911(3) 143(3) yes
O2W H2WB O1B 1_545 0.88(4) 2.14(4) 2.913(2) 147(3) yes
O2W H2WB O7B 4_556 0.88(4) 2.79(4) 3.198(3) 110(3) no
O3A H3A O5A . 0.94(3) 1.80(3) 2.7399(19) 173(2) yes
O3B H3B O1W . 0.86(3) 1.76(3) 2.604(2) 165(3) yes
O1W H1WA O2W 2_656 0.81(3) 1.97(3) 2.772(2) 173(3) yes
O1W H1WB O7B 3_656 0.88(3) 2.60(3) 3.185(2) 124(2) no
O1W H1WB O6B 3_656 0.88(3) 1.88(3) 2.762(2) 175(3) yes
C7A H7A O5B 4_576 0.93 2.54 3.236(2) 131.4 yes
N1B H1BA O6A 2_735 0.94(2) 2.60(2) 3.197(3) 121.7(17) no
N1B H1BA O7A 2_735 0.94(2) 2.01(2) 2.938(2) 173(2) yes
N1B H1BB O5B . 0.90(2) 1.96(2) 2.842(2) 168(2) yes
N1B H1BB O6B . 0.90(2) 2.53(2) 3.142(2) 125.9(18) no
N1B H1BC O2W 4_565 0.86(3) 2.64(2) 3.056(3) 111.2(17) yes
N1B H1BC O1W 4_565 0.86(3) 2.00(3) 2.841(2) 165(2) yes
N1A H1AA O6A 4_596 0.81(3) 2.38(3) 3.104(3) 150(2) yes
N1A H1AA O5A 4_596 0.81(3) 2.32(3) 3.070(2) 154(2) yes
N1A H1AB O7B 4_576 0.90(2) 2.25(2) 2.934(2) 132.1(18) yes
N1A H1AB O5B 4_576 0.90(2) 2.12(2) 2.992(2) 162.9(19) yes
N1A H1AC O4A 4_596 0.86(2) 2.53(2) 2.899(2) 107.3(17) yes
N1A H1AC O5A 3_796 0.86(2) 2.34(2) 3.000(2) 133.8(19) yes
N1A H1AC O7A 3_796 0.86(2) 2.10(3) 2.942(2) 167(2) yes
O1A H1A O2B . 0.77(4) 1.91(4) 2.669(2) 174(4) yes
O1B H1B O2A . 0.82(3) 1.85(3) 2.662(2) 170(3) yes

loop_
_geom_torsion_atom_site_label_1
_geom_torsion_atom_site_label_2
_geom_torsion_atom_site_label_3
_geom_torsion_atom_site_label_4
_geom_torsion_site_symmetry_1
_geom_torsion_site_symmetry_2
_geom_torsion_site_symmetry_3
_geom_torsion_site_symmetry_4
_geom_torsion
_geom_torsion_publ_flag
N1B C6B C5B C4B . . . . 178.76(17) ?
O1A C1A C2A C3A . . . . 7.5(3) ?
O1A C1A C2A C7A . . . . -173.26(17) ?
O2A C1A C2A C3A . . . . -171.65(18) ?
O2A C1A C2A C7A . . . . 7.6(3) ?
O3B C8B C4B C3B . . . . 3.4(3) ?
O3B C8B C4B C5B . . . . -178.43(18) ?
O4B C8B C4B C3B . . . . -177.3(2) ?
O4B C8B C4B C5B . . . . 0.9(3) ?
C1A C2A C3A C4A . . . . 178.62(16) ?
C1A C2A C7A C6A . . . . -179.75(16) ?
C2A C3A C4A C8A . . . . -179.76(16) ?
C2A C3A C4A C5A . . . . 1.2(3) ?
C3A C2A C7A C6A . . . . -0.5(3) ?
C3A C4A C8A O3A . . . . -173.07(16) ?
C3A C4A C8A O4A . . . . 5.8(3) ?
C3A C4A C5A C6A . . . . -0.6(3) ?
C4A C5A C6A N1A . . . . -179.61(16) ?
C4A C5A C6A C7A . . . . -0.5(3) ?
C8A C4A C5A C6A . . . . -179.67(16) ?
C5A C4A C8A O3A . . . . 6.0(2) ?
C5A C4A C8A O4A . . . . -175.09(18) ?
C5A C6A C7A C2A . . . . 1.1(3) ?
N1A C6A C7A C2A . . . . -179.81(16) ?
C7A C2A C3A C4A . . . . -0.6(3) ?
C8B C4B C3B C2B . . . . 179.20(17) ?
C8B C4B C5B C6B . . . . -178.95(17) ?
C4B C3B C2B C1B . . . . -175.94(17) ?
C4B C3B C2B C7B . . . . -0.3(3) ?
C3B C4B C5B C6B . . . . -0.8(3) ?
C3B C2B C1B O1B . . . . -0.9(3) ?
C3B C2B C1B O2B . . . . 176.44(18) ?
C3B C2B C7B C6B . . . . -0.6(3) ?
C2B C7B C6B N1B . . . . -178.06(17) ?
C2B C7B C6B C5B . . . . 0.9(3) ?
C1B C2B C7B C6B . . . . 175.10(16) ?
C7B C2B C1B O1B . . . . -176.57(17) ?
C7B C2B C1B O2B . . . . 0.7(3) ?
C7B C6B C5B C4B . . . . -0.2(3) ?
C5B C4B C3B C2B . . . . 1.1(3) ?

_cod_database_fobs_code 2022691
